data_4118773
loop_
_publ_author_name
'Sebastian Marks'
'Joachim G. Heck'
'Marija H. Habicht'
'Pascual O\~na-Burgos'
'Claus Feldmann'
'Peter W. Roesky'

_publ_section_title
;
 [Ln(BH4)2(THF)2] (Ln = Eu, Yb)-A Highly Luminescent Material. Synthesis,
 Properties, Reactivity, and NMR Studies
;
_journal_name_full 'Journal of the American Chemical Society'
_journal_page_first 16983
_journal_page_last 16986
_journal_paper_doi 10.1021/ja308077t
_journal_volume 134
_journal_year 2012
_chemical_formula_moiety 'C20 H44 B Eu O5, C24 H20 B, C4 H8 O'
_chemical_formula_sum 'C48 H72 B2 Eu O6'
_chemical_formula_weight 918.64
_chemical_name_systematic
;
 ?
;
_space_group_IT_number 60
_space_group_name_Hall '-P 2n 2ab'
_symmetry_cell_setting orthorhombic
_symmetry_space_group_name_Hall '-P 2n 2ab'
_symmetry_space_group_name_H-M 'P b c n'
_atom_sites_solution_hydrogens geom
_atom_sites_solution_primary direct
_atom_sites_solution_secondary difmap
_audit_creation_date 11-12-06
_audit_creation_method 'STOE X-RED'
_cell_angle_alpha 90.00
_cell_angle_beta 90.00
_cell_angle_gamma 90.00
_cell_formula_units_Z 8
_cell_length_a 26.459(5)
_cell_length_b 12.070(2)
_cell_length_c 31.234(6)
_cell_measurement_reflns_used 79722
_cell_measurement_temperature 203(2)
_cell_measurement_theta_max 29.57
_cell_measurement_theta_min 1.54
_cell_volume 9975(3)
_computing_cell_refinement 'STOE X-AREA, PLATON (A.L.Spek, 2005)'
_computing_data_collection 'STOE X-AREA'
_computing_data_reduction 'STOE X-RED, PLATON (A.L.Spek, 2005)'
_computing_molecular_graphics 'Diamond 2.1e/3'
_computing_publication_material 'X-STEP32, Microsoft Word'
_computing_structure_refinement 'SHELXL-97 (Sheldrick, 1997)'
_computing_structure_solution 'SHELXS-97 (Sheldrick, 1997)'
_diffrn_ambient_temperature 203(2)
_diffrn_detector_area_resol_mean 6.67
_diffrn_measured_fraction_theta_full 0.996
_diffrn_measured_fraction_theta_max 0.996
_diffrn_measurement_device_type 'STOE IPDS 2'
_diffrn_measurement_method 'area detector'
_diffrn_radiation_monochromator graphite
_diffrn_radiation_source 'fine-focus sealed tube'
_diffrn_radiation_type MoK\a
_diffrn_radiation_wavelength 0.71073
_diffrn_reflns_av_R_equivalents 0.0899
_diffrn_reflns_av_sigmaI/netI 0.0377
_diffrn_reflns_limit_h_max 36
_diffrn_reflns_limit_h_min -36
_diffrn_reflns_limit_k_max 16
_diffrn_reflns_limit_k_min -15
_diffrn_reflns_limit_l_max 42
_diffrn_reflns_limit_l_min -42
_diffrn_reflns_number 188023
_diffrn_reflns_theta_full 29.22
_diffrn_reflns_theta_max 29.22
_diffrn_reflns_theta_min 1.54
_exptl_absorpt_coefficient_mu 1.300
_exptl_absorpt_correction_T_max 0.8471
_exptl_absorpt_correction_T_min 0.7180
_exptl_absorpt_correction_type integration
_exptl_absorpt_process_details 'STOE X-RED & X-SHAPE'
_exptl_crystal_colour colourless
_exptl_crystal_density_diffrn 1.223
_exptl_crystal_description fragment
_exptl_crystal_F_000 3848
_exptl_crystal_size_max 0.302
_exptl_crystal_size_mid 0.233
_exptl_crystal_size_min 0.141
_platon_squeeze_details
;
;
_refine_diff_density_max 1.079
_refine_diff_density_min -1.279
_refine_diff_density_rms 0.078
_refine_ls_extinction_method none
_refine_ls_goodness_of_fit_ref 1.136
_refine_ls_hydrogen_treatment mixed
_refine_ls_matrix_type full
_refine_ls_number_parameters 503
_refine_ls_number_reflns 13492
_refine_ls_number_restraints 0
_refine_ls_restrained_S_all 1.136
_refine_ls_R_factor_all 0.0980
_refine_ls_R_factor_gt 0.0603
_refine_ls_shift/su_max 0.002
_refine_ls_shift/su_mean 0.000
_refine_ls_structure_factor_coef Fsqd
_refine_ls_weighting_details 'calc w=1/[\s^2^(Fo^2^)+(0.0438P)^2^+15.5357P] where P=(Fo^2^+2Fc^2^)/3'
_refine_ls_weighting_scheme calc
_refine_ls_wR_factor_gt 0.1148
_refine_ls_wR_factor_ref 0.1304
_reflns_number_gt 10149
_reflns_number_total 13492
_reflns_threshold_expression >2\s(I)
_cod_data_source_file ja308077t_si_002.cif
_cod_data_source_block 2a
_cod_database_code 4118773

loop_
_symmetry_equiv_pos_as_xyz
'x, y, z'
'-x+1/2, -y+1/2, z+1/2'
'-x, y, -z+1/2'
'x+1/2, -y+1/2, -z'
'-x, -y, -z'
'x-1/2, y-1/2, -z-1/2'
'x, -y, z-1/2'
'-x-1/2, y-1/2, z'

loop_
_atom_site_label
_atom_site_type_symbol
_atom_site_fract_x
_atom_site_fract_y
_atom_site_fract_z
_atom_site_U_iso_or_equiv
_atom_site_adp_type
_atom_site_occupancy
_atom_site_symmetry_multiplicity
_atom_site_calc_flag
_atom_site_refinement_flags
_atom_site_disorder_assembly
_atom_site_disorder_group
C1 C 0.7702(3) 0.4757(6) 0.04246(18) 0.080(2) Uani 1 1 d . . .
H1A H 0.7484 0.4104 0.0395 0.096 Uiso 1 1 calc R . .
H1B H 0.8012 0.4536 0.0572 0.096 Uiso 1 1 calc R . .
C2 C 0.7826(2) 0.5230(7) -0.00117(19) 0.083(2) Uani 1 1 d . . .
H2A H 0.7700 0.4746 -0.0240 0.099 Uiso 1 1 calc R . .
H2B H 0.8191 0.5325 -0.0046 0.099 Uiso 1 1 calc R . .
C3 C 0.7557(2) 0.6342(6) -0.0020(2) 0.0793(18) Uani 1 1 d . . .
H3A H 0.7797 0.6952 0.0017 0.095 Uiso 1 1 calc R . .
H3B H 0.7374 0.6446 -0.0290 0.095 Uiso 1 1 calc R . .
C4 C 0.7202(3) 0.6279(6) 0.03458(19) 0.084(2) Uani 1 1 d . . .
H4A H 0.7136 0.7019 0.0462 0.101 Uiso 1 1 calc R . .
H4B H 0.6881 0.5948 0.0257 0.101 Uiso 1 1 calc R . .
C5 C 0.6203(3) 0.5219(5) 0.0982(2) 0.0813(19) Uani 1 1 d . . .
H5A H 0.6088 0.4650 0.1183 0.098 Uiso 1 1 calc R . .
H5B H 0.6396 0.4859 0.0753 0.098 Uiso 1 1 calc R . .
C6 C 0.5767(2) 0.5832(7) 0.0802(2) 0.088(2) Uani 1 1 d . . .
H6A H 0.5843 0.6114 0.0515 0.106 Uiso 1 1 calc R . .
H6B H 0.5466 0.5360 0.0787 0.106 Uiso 1 1 calc R . .
C7 C 0.5694(2) 0.6748(7) 0.1109(3) 0.088(2) Uani 1 1 d . . .
H7A H 0.5472 0.6523 0.1344 0.106 Uiso 1 1 calc R . .
H7B H 0.5548 0.7398 0.0967 0.106 Uiso 1 1 calc R . .
C8 C 0.6211(2) 0.6986(6) 0.1266(3) 0.0804(19) Uani 1 1 d . . .
H8A H 0.6354 0.7617 0.1110 0.096 Uiso 1 1 calc R . .
H8B H 0.6202 0.7172 0.1571 0.096 Uiso 1 1 calc R . .
C9 C 0.6434(3) 0.4884(7) 0.2185(3) 0.101(3) Uani 1 1 d . . .
H9A H 0.6582 0.4146 0.2221 0.121 Uiso 1 1 calc R A 1
H9B H 0.6213 0.4874 0.1933 0.121 Uiso 1 1 calc R A 1
C10A C 0.6146(6) 0.5201(14) 0.2569(4) 0.088(4) Uiso 0.61(2) 1 d P B 1
H10A H 0.5813 0.5484 0.2486 0.106 Uiso 0.61(2) 1 calc PR B 1
H10B H 0.6097 0.4553 0.2753 0.106 Uiso 0.61(2) 1 calc PR B 1
C10B C 0.6319(6) 0.4713(14) 0.2621(4) 0.053(4) Uiso 0.39(2) 1 d P B 2
H10C H 0.6552 0.4187 0.2757 0.063 Uiso 0.39(2) 1 calc PR B 2
H10D H 0.5970 0.4470 0.2664 0.063 Uiso 0.39(2) 1 calc PR B 2
C11 C 0.6414(3) 0.6019(8) 0.2790(2) 0.107(3) Uani 1 1 d . . .
H11A H 0.6582 0.5703 0.3042 0.128 Uiso 1 1 calc R B 1
H11B H 0.6186 0.6610 0.2885 0.128 Uiso 1 1 calc R B 1
C12 C 0.6782(3) 0.6442(7) 0.2490(2) 0.103(3) Uani 1 1 d . B .
H12A H 0.6678 0.7177 0.2389 0.124 Uiso 1 1 calc R . .
H12B H 0.7111 0.6514 0.2630 0.124 Uiso 1 1 calc R . .
C13 C 0.8054(4) 0.4918(7) 0.2452(2) 0.110(3) Uani 1 1 d . . .
H13A H 0.8217 0.4312 0.2295 0.132 Uiso 1 1 calc R . .
H13B H 0.7729 0.4653 0.2562 0.132 Uiso 1 1 calc R . .
C14 C 0.8373(4) 0.5281(10) 0.2802(3) 0.131(4) Uani 1 1 d . . .
H14A H 0.8170 0.5386 0.3061 0.157 Uiso 1 1 calc R . .
H14B H 0.8633 0.4724 0.2861 0.157 Uiso 1 1 calc R . .
C15 C 0.8602(3) 0.6298(9) 0.2679(3) 0.118(3) Uani 1 1 d . . .
H15A H 0.8941 0.6170 0.2561 0.141 Uiso 1 1 calc R . .
H15B H 0.8630 0.6800 0.2924 0.141 Uiso 1 1 calc R . .
C16 C 0.8253(3) 0.6770(6) 0.2343(2) 0.082(2) Uani 1 1 d . . .
H16A H 0.8022 0.7312 0.2470 0.098 Uiso 1 1 calc R . .
H16B H 0.8447 0.7134 0.2115 0.098 Uiso 1 1 calc R . .
C17 C 0.8801(2) 0.5444(6) 0.1367(3) 0.088(2) Uani 1 1 d . B .
H17A H 0.8762 0.4700 0.1245 0.106 Uiso 1 1 calc R . .
H17B H 0.8830 0.5377 0.1678 0.106 Uiso 1 1 calc R . .
C18 C 0.9242(3) 0.5983(9) 0.1191(4) 0.136(4) Uani 1 1 d . . .
H18A H 0.9366 0.5576 0.0941 0.163 Uiso 1 1 calc R B 1
H18B H 0.9513 0.6010 0.1406 0.163 Uiso 1 1 calc R B 1
C19A C 0.9084(4) 0.7168(11) 0.1062(4) 0.074(4) Uiso 0.61(2) 1 d P B 1
H19A H 0.9143 0.7701 0.1293 0.088 Uiso 0.61(2) 1 calc PR B 1
H19B H 0.9259 0.7416 0.0803 0.088 Uiso 0.61(2) 1 calc PR B 1
C19B C 0.9063(9) 0.667(3) 0.0871(10) 0.104(8) Uiso 0.39(2) 1 d P B 2
H19C H 0.9063 0.6286 0.0596 0.125 Uiso 0.39(2) 1 calc PR B 2
H19D H 0.9278 0.7332 0.0846 0.125 Uiso 0.39(2) 1 calc PR B 2
C20 C 0.8549(2) 0.6997(7) 0.0986(3) 0.100(3) Uani 1 1 d . . .
H20A H 0.8362 0.7679 0.1048 0.120 Uiso 1 1 calc R B 1
H20B H 0.8492 0.6802 0.0685 0.120 Uiso 1 1 calc R B 1
C21 C 0.41525(15) 0.2521(4) 0.04974(14) 0.0416(9) Uani 1 1 d . . .
C22 C 0.38395(18) 0.2170(4) 0.01642(15) 0.0489(11) Uani 1 1 d . . .
H22 H 0.3499 0.2395 0.0163 0.059 Uiso 1 1 calc R . .
C23 C 0.4014(2) 0.1498(5) -0.01670(17) 0.0603(13) Uani 1 1 d . . .
H23 H 0.3790 0.1269 -0.0383 0.072 Uiso 1 1 calc R . .
C24 C 0.4508(2) 0.1167(5) -0.01806(19) 0.0645(15) Uani 1 1 d . . .
H24 H 0.4626 0.0717 -0.0405 0.077 Uiso 1 1 calc R . .
C25 C 0.4826(2) 0.1506(5) 0.0138(2) 0.0632(14) Uani 1 1 d . . .
H25 H 0.5167 0.1290 0.0132 0.076 Uiso 1 1 calc R . .
C26 C 0.46533(17) 0.2162(4) 0.04703(16) 0.0503(11) Uani 1 1 d . . .
H26 H 0.4881 0.2375 0.0686 0.060 Uiso 1 1 calc R . .
C27 C 0.34113(16) 0.2983(4) 0.10821(14) 0.0457(10) Uani 1 1 d . . .
C28 C 0.31775(19) 0.1969(5) 0.10089(18) 0.0586(13) Uani 1 1 d . D .
H28 H 0.3337 0.1463 0.0825 0.070 Uiso 1 1 calc R . .
C29 C 0.2722(2) 0.1664(7) 0.1193(2) 0.085(2) Uani 1 1 d . . .
H29 H 0.2564 0.0979 0.1141 0.102 Uiso 1 1 calc R C 1
C30A C 0.2483(5) 0.2618(17) 0.1511(5) 0.061(4) Uiso 0.46(3) 1 d P D 1
H30A H 0.2164 0.2519 0.1639 0.073 Uiso 0.46(3) 1 calc PR D 1
C30B C 0.2487(5) 0.2175(15) 0.1431(4) 0.064(3) Uiso 0.54(3) 1 d P D 2
H30B H 0.2180 0.1906 0.1542 0.077 Uiso 0.54(3) 1 calc PR D 2
C31 C 0.2701(3) 0.3363(8) 0.1568(2) 0.099(3) Uani 1 1 d . . .
H31 H 0.2568 0.3866 0.1768 0.119 Uiso 1 1 calc R D 1
C32 C 0.3165(2) 0.3661(6) 0.1376(2) 0.0749(17) Uani 1 1 d . D .
H32 H 0.3313 0.4344 0.1448 0.090 Uiso 1 1 calc R . .
C33 C 0.43585(17) 0.3478(5) 0.12603(15) 0.0490(11) Uani 1 1 d . . .
C34 C 0.4605(2) 0.4444(6) 0.13892(16) 0.0646(15) Uani 1 1 d . D .
H34 H 0.4536 0.5107 0.1242 0.078 Uiso 1 1 calc R . .
C35 C 0.4953(2) 0.4464(7) 0.1733(2) 0.085(2) Uani 1 1 d . . .
H35 H 0.5133 0.5126 0.1777 0.102 Uiso 1 1 calc R D 1
C36A C 0.5034(4) 0.3772(15) 0.1953(4) 0.048(3) Uiso 0.46(3) 1 d P D 1
H36A H 0.5223 0.3892 0.2203 0.058 Uiso 0.46(3) 1 calc PR D 1
C36B C 0.5092(4) 0.3292(14) 0.1941(3) 0.053(3) Uiso 0.54(3) 1 d P D 2
H36B H 0.5366 0.3197 0.2129 0.064 Uiso 0.54(3) 1 calc PR D 2
C37 C 0.4823(2) 0.2553(8) 0.18405(19) 0.086(2) Uani 1 1 d . . .
H37 H 0.4924 0.1914 0.1990 0.103 Uiso 1 1 calc R D 1
C38 C 0.4478(2) 0.2527(6) 0.15013(18) 0.0698(15) Uani 1 1 d . D .
H38 H 0.4321 0.1852 0.1432 0.084 Uiso 1 1 calc R . .
C39 C 0.38947(18) 0.4577(4) 0.06133(15) 0.0474(10) Uani 1 1 d . . .
C40 C 0.3456(2) 0.5217(5) 0.0587(2) 0.0657(15) Uani 1 1 d . . .
H40 H 0.3165 0.4966 0.0730 0.079 Uiso 1 1 calc R . .
C41 C 0.3429(3) 0.6193(6) 0.0363(3) 0.088(2) Uani 1 1 d . . .
H41 H 0.3122 0.6585 0.0355 0.106 Uiso 1 1 calc R . .
C42 C 0.3838(4) 0.6605(6) 0.0153(2) 0.093(2) Uani 1 1 d . . .
H42 H 0.3816 0.7276 0.0002 0.112 Uiso 1 1 calc R . .
C43 C 0.4287(3) 0.6016(5) 0.0167(2) 0.088(2) Uani 1 1 d . . .
H43 H 0.4574 0.6286 0.0024 0.106 Uiso 1 1 calc R . .
C44 C 0.4310(2) 0.5021(5) 0.03924(19) 0.0674(15) Uani 1 1 d . . .
H44 H 0.4617 0.4630 0.0397 0.081 Uiso 1 1 calc R . .
C45 C 0.0737(5) 0.2773(13) 0.1299(5) 0.178(5) Uiso 1 1 d . . .
H45A H 0.0531 0.2432 0.1524 0.214 Uiso 1 1 calc R . .
H45B H 0.0834 0.2205 0.1091 0.214 Uiso 1 1 calc R . .
C46 C 0.0463(6) 0.3723(13) 0.1087(5) 0.197(6) Uiso 1 1 d . . .
H46A H 0.0194 0.3464 0.0897 0.236 Uiso 1 1 calc R . .
H46B H 0.0322 0.4240 0.1298 0.236 Uiso 1 1 calc R . .
C47 C 0.0887(4) 0.4222(10) 0.0846(4) 0.139(4) Uiso 1 1 d . . .
H47A H 0.0912 0.3895 0.0560 0.167 Uiso 1 1 calc R . .
H47B H 0.0840 0.5024 0.0817 0.167 Uiso 1 1 calc R . .
C48 C 0.1312(5) 0.3993(11) 0.1082(4) 0.152(4) Uiso 1 1 d . . .
H48A H 0.1469 0.4681 0.1183 0.182 Uiso 1 1 calc R . .
H48B H 0.1559 0.3588 0.0908 0.182 Uiso 1 1 calc R . .
B1 B 0.7564(2) 0.3366(4) 0.14853(19) 0.0419(9) Uani 1 1 d . . .
B2 B 0.39507(17) 0.3389(4) 0.08646(16) 0.0391(10) Uani 1 1 d . . .
O1 O 0.74490(14) 0.5593(3) 0.06598(11) 0.0620(9) Uani 1 1 d . B .
O2 O 0.65122(13) 0.6024(3) 0.11987(13) 0.0603(9) Uani 1 1 d . B .
O3 O 0.68184(14) 0.5692(3) 0.21353(12) 0.0637(10) Uani 1 1 d . B .
O4 O 0.79791(14) 0.5845(3) 0.21761(12) 0.0630(9) Uani 1 1 d . B .
O5 O 0.83745(13) 0.6123(4) 0.12565(13) 0.0667(11) Uani 1 1 d . B .
O6 O 0.1140(4) 0.3284(8) 0.1462(3) 0.182(4) Uiso 1 1 d . . .
Eu1 Eu 0.743354(7) 0.584717(17) 0.148327(7) 0.03818(7) Uani 1 1 d . . .
H49 H 0.741(2) 0.797(6) 0.167(2) 0.08(2) Uiso 1 1 d . . .
H50 H 0.743(2) 0.781(6) 0.118(2) 0.084(19) Uiso 1 1 d . . .
H51 H 0.719(3) 0.380(6) 0.1488(19) 0.084(19) Uiso 1 1 d . . .
H52 H 0.787(2) 0.401(5) 0.1468(17) 0.066(16) Uiso 1 1 d . . .

loop_
_atom_site_aniso_label
_atom_site_aniso_U_11
_atom_site_aniso_U_22
_atom_site_aniso_U_33
_atom_site_aniso_U_23
_atom_site_aniso_U_13
_atom_site_aniso_U_12
C1 0.115(5) 0.074(4) 0.050(3) -0.001(3) 0.018(3) 0.037(4)
C2 0.073(4) 0.122(6) 0.052(3) 0.008(4) 0.014(3) 0.026(4)
C3 0.078(4) 0.086(4) 0.074(4) 0.029(4) -0.002(3) -0.005(4)
C4 0.134(6) 0.069(4) 0.049(3) 0.004(3) -0.009(3) 0.040(4)
C5 0.088(4) 0.059(4) 0.096(5) -0.008(4) -0.022(4) -0.010(3)
C6 0.059(3) 0.119(6) 0.087(5) 0.004(5) -0.013(3) -0.019(4)
C7 0.054(3) 0.111(6) 0.100(5) 0.036(5) -0.003(3) 0.008(3)
C8 0.069(4) 0.073(4) 0.100(5) -0.008(4) -0.015(3) 0.020(3)
C9 0.109(5) 0.097(6) 0.096(5) -0.019(5) 0.049(4) -0.043(5)
C11 0.121(6) 0.129(8) 0.070(4) -0.022(5) 0.032(4) -0.014(5)
C12 0.129(7) 0.106(6) 0.074(5) -0.029(5) 0.037(4) -0.034(5)
C13 0.161(8) 0.099(6) 0.069(4) 0.039(5) -0.038(5) -0.018(5)
C14 0.135(8) 0.163(11) 0.095(6) 0.026(7) -0.038(6) 0.022(8)
C15 0.095(6) 0.157(9) 0.101(7) -0.019(6) -0.049(5) -0.008(6)
C16 0.086(4) 0.079(5) 0.080(5) -0.014(4) -0.023(4) -0.018(3)
C17 0.056(3) 0.086(5) 0.123(6) 0.022(4) 0.009(3) 0.012(3)
C18 0.051(4) 0.130(8) 0.227(12) 0.030(8) 0.017(5) 0.006(5)
C20 0.063(4) 0.111(6) 0.127(7) 0.059(5) 0.033(4) -0.003(4)
C21 0.044(2) 0.040(2) 0.041(2) 0.0055(19) 0.0012(17) 0.0003(18)
C22 0.055(3) 0.048(3) 0.043(2) 0.000(2) -0.0043(19) 0.003(2)
C23 0.079(4) 0.055(3) 0.047(3) -0.001(2) -0.003(2) -0.009(3)
C24 0.090(4) 0.046(3) 0.058(3) -0.008(3) 0.022(3) 0.000(3)
C25 0.060(3) 0.052(3) 0.078(4) 0.004(3) 0.018(3) 0.011(2)
C26 0.044(2) 0.052(3) 0.055(3) 0.003(2) 0.003(2) 0.0027(19)
C27 0.038(2) 0.058(3) 0.041(2) 0.004(2) 0.0000(17) 0.0016(19)
C28 0.051(3) 0.071(4) 0.054(3) 0.013(3) -0.001(2) -0.010(2)
C29 0.063(3) 0.111(6) 0.080(4) 0.025(4) -0.006(3) -0.034(4)
C31 0.078(4) 0.141(8) 0.078(5) -0.004(5) 0.034(4) 0.025(5)
C32 0.068(4) 0.090(5) 0.067(4) -0.012(3) 0.022(3) 0.003(3)
C33 0.042(2) 0.068(3) 0.037(2) -0.001(2) 0.0043(17) -0.006(2)
C34 0.064(3) 0.084(4) 0.046(3) -0.010(3) 0.003(2) -0.021(3)
C35 0.072(4) 0.123(6) 0.059(4) -0.011(4) -0.004(3) -0.038(4)
C37 0.063(3) 0.141(7) 0.054(3) 0.038(4) -0.005(3) -0.001(4)
C38 0.060(3) 0.093(4) 0.056(3) 0.021(3) -0.003(3) -0.006(3)
C39 0.058(3) 0.043(2) 0.041(2) -0.002(2) -0.002(2) 0.001(2)
C40 0.068(3) 0.047(3) 0.082(4) 0.006(3) -0.012(3) 0.006(2)
C41 0.112(6) 0.050(4) 0.102(6) 0.011(4) -0.028(5) 0.011(4)
C42 0.169(8) 0.043(3) 0.069(4) 0.014(3) -0.013(5) 0.008(4)
C43 0.150(7) 0.051(4) 0.064(4) 0.008(3) 0.038(4) -0.008(4)
C44 0.090(4) 0.047(3) 0.065(3) 0.002(3) 0.024(3) 0.003(3)
B1 0.049(3) 0.0267(18) 0.050(2) 0.002(2) 0.001(3) 0.0026(18)
B2 0.036(2) 0.041(3) 0.041(2) 0.002(2) -0.0001(18) 0.0007(18)
O1 0.083(2) 0.060(2) 0.0435(17) -0.0008(15) -0.0026(17) 0.0220(18)
O2 0.0515(18) 0.054(2) 0.076(2) -0.0049(19) -0.0124(17) 0.0043(16)
O3 0.066(2) 0.068(3) 0.057(2) -0.012(2) 0.0179(17) -0.0152(19)
O4 0.072(2) 0.062(2) 0.055(2) 0.007(2) -0.0145(16) -0.0067(19)
O5 0.0421(17) 0.079(3) 0.079(3) 0.026(2) 0.0092(17) -0.0002(17)
Eu1 0.04074(10) 0.03245(10) 0.04137(10) 0.00107(10) 0.00073(8) 0.00015(8)

loop_
_atom_type_symbol
_atom_type_description
_atom_type_scat_dispersion_real
_atom_type_scat_dispersion_imag
_atom_type_scat_source
C C 0.0033 0.0016 'International Tables Vol C Tables 4.2.6.8 and 6.1.1.4'
H H 0.0000 0.0000 'International Tables Vol C Tables 4.2.6.8 and 6.1.1.4'
B B 0.0013 0.0007 'International Tables Vol C Tables 4.2.6.8 and 6.1.1.4'
O O 0.0106 0.0060 'International Tables Vol C Tables 4.2.6.8 and 6.1.1.4'
Eu Eu -0.1578 3.6682 'International Tables Vol C Tables 4.2.6.8 and 6.1.1.4'

loop_
_geom_angle_atom_site_label_1
_geom_angle_atom_site_label_2
_geom_angle_atom_site_label_3
_geom_angle
_geom_angle_site_symmetry_1
_geom_angle_site_symmetry_3
O1 C1 C2 107.5(5) . .
O1 C1 H1A 110.2 . .
C2 C1 H1A 110.2 . .
O1 C1 H1B 110.2 . .
C2 C1 H1B 110.2 . .
H1A C1 H1B 108.5 . .
C1 C2 C3 104.3(5) . .
C1 C2 H2A 110.9 . .
C3 C2 H2A 110.9 . .
C1 C2 H2B 110.9 . .
C3 C2 H2B 110.9 . .
H2A C2 H2B 108.9 . .
C4 C3 C2 103.8(5) . .
C4 C3 H3A 111.0 . .
C2 C3 H3A 111.0 . .
C4 C3 H3B 111.0 . .
C2 C3 H3B 111.0 . .
H3A C3 H3B 109.0 . .
O1 C4 C3 105.5(5) . .
O1 C4 H4A 110.6 . .
C3 C4 H4A 110.6 . .
O1 C4 H4B 110.6 . .
C3 C4 H4B 110.6 . .
H4A C4 H4B 108.8 . .
O2 C5 C6 106.5(5) . .
O2 C5 H5A 110.4 . .
C6 C5 H5A 110.4 . .
O2 C5 H5B 110.4 . .
C6 C5 H5B 110.4 . .
H5A C5 H5B 108.6 . .
C7 C6 C5 103.2(6) . .
C7 C6 H6A 111.1 . .
C5 C6 H6A 111.1 . .
C7 C6 H6B 111.1 . .
C5 C6 H6B 111.1 . .
H6A C6 H6B 109.1 . .
C6 C7 C8 103.9(6) . .
C6 C7 H7A 111.0 . .
C8 C7 H7A 111.0 . .
C6 C7 H7B 111.0 . .
C8 C7 H7B 111.0 . .
H7A C7 H7B 109.0 . .
O2 C8 C7 108.1(6) . .
O2 C8 H8A 110.1 . .
C7 C8 H8A 110.1 . .
O2 C8 H8B 110.1 . .
C7 C8 H8B 110.1 . .
H8A C8 H8B 108.4 . .
C10B C9 O3 111.1(8) . .
C10B C9 C10A 30.7(7) . .
O3 C9 C10A 106.3(7) . .
C10B C9 H9A 80.9 . .
O3 C9 H9A 110.5 . .
C10A C9 H9A 110.5 . .
C10B C9 H9B 130.2 . .
O3 C9 H9B 110.5 . .
C10A C9 H9B 110.5 . .
H9A C9 H9B 108.7 . .
C11 C10A C9 108.9(9) . .
C11 C10A H10A 109.9 . .
C9 C10A H10A 109.9 . .
C11 C10A H10B 109.9 . .
C9 C10A H10B 109.9 . .
H10A C10A H10B 108.3 . .
C9 C10B C11 97.7(10) . .
C9 C10B H10C 112.2 . .
C11 C10B H10C 112.2 . .
C9 C10B H10D 112.2 . .
C11 C10B H10D 112.2 . .
H10C C10B H10D 109.8 . .
C10A C11 C12 105.7(8) . .
C10A C11 C10B 26.8(7) . .
C12 C11 C10B 103.2(7) . .
C10A C11 H11A 110.6 . .
C12 C11 H11A 110.6 . .
C10B C11 H11A 87.4 . .
C10A C11 H11B 110.6 . .
C12 C11 H11B 110.6 . .
C10B C11 H11B 133.4 . .
H11A C11 H11B 108.7 . .
O3 C12 C11 108.9(6) . .
O3 C12 H12A 109.9 . .
C11 C12 H12A 109.9 . .
O3 C12 H12B 109.9 . .
C11 C12 H12B 109.9 . .
H12A C12 H12B 108.3 . .
O4 C13 C14 107.5(7) . .
O4 C13 H13A 110.2 . .
C14 C13 H13A 110.2 . .
O4 C13 H13B 110.2 . .
C14 C13 H13B 110.2 . .
H13A C13 H13B 108.5 . .
C15 C14 C13 107.9(8) . .
C15 C14 H14A 110.1 . .
C13 C14 H14A 110.1 . .
C15 C14 H14B 110.1 . .
C13 C14 H14B 110.1 . .
H14A C14 H14B 108.4 . .
C14 C15 C16 104.6(7) . .
C14 C15 H15A 110.8 . .
C16 C15 H15A 110.8 . .
C14 C15 H15B 110.8 . .
C16 C15 H15B 110.8 . .
H15A C15 H15B 108.9 . .
O4 C16 C15 105.6(6) . .
O4 C16 H16A 110.6 . .
C15 C16 H16A 110.6 . .
O4 C16 H16B 110.6 . .
C15 C16 H16B 110.6 . .
H16A C16 H16B 108.8 . .
O5 C17 C18 106.7(6) . .
O5 C17 H17A 110.4 . .
C18 C17 H17A 110.4 . .
O5 C17 H17B 110.4 . .
C18 C17 H17B 110.4 . .
H17A C17 H17B 108.6 . .
C19B C18 C17 105.5(11) . .
C19B C18 C19A 32.9(12) . .
C17 C18 C19A 107.2(7) . .
C19B C18 H18A 80.8 . .
C17 C18 H18A 110.3 . .
C19A C18 H18A 110.3 . .
C19B C18 H18B 136.3 . .
C17 C18 H18B 110.3 . .
C19A C18 H18B 110.3 . .
H18A C18 H18B 108.5 . .
C20 C19A C18 100.1(9) . .
C20 C19A H19A 111.7 . .
C18 C19A H19A 111.7 . .
C20 C19A H19B 111.7 . .
C18 C19A H19B 111.7 . .
H19A C19A H19B 109.5 . .
C18 C19B C20 107.6(17) . .
C18 C19B H19C 110.2 . .
C20 C19B H19C 110.2 . .
C18 C19B H19D 110.2 . .
C20 C19B H19D 110.2 . .
H19C C19B H19D 108.5 . .
O5 C20 C19A 108.9(7) . .
O5 C20 C19B 104.5(11) . .
C19A C20 C19B 33.8(11) . .
O5 C20 H20A 109.9 . .
C19A C20 H20A 109.9 . .
C19B C20 H20A 138.0 . .
O5 C20 H20B 109.9 . .
C19A C20 H20B 109.9 . .
C19B C20 H20B 81.0 . .
H20A C20 H20B 108.3 . .
C26 C21 C22 115.1(4) . .
C26 C21 B2 123.3(4) . .
C22 C21 B2 121.4(4) . .
C23 C22 C21 122.3(5) . .
C23 C22 H22 118.9 . .
C21 C22 H22 118.9 . .
C24 C23 C22 120.6(5) . .
C24 C23 H23 119.7 . .
C22 C23 H23 119.7 . .
C23 C24 C25 118.6(5) . .
C23 C24 H24 120.7 . .
C25 C24 H24 120.7 . .
C24 C25 C26 120.9(5) . .
C24 C25 H25 119.5 . .
C26 C25 H25 119.5 . .
C25 C26 C21 122.5(5) . .
C25 C26 H26 118.8 . .
C21 C26 H26 118.8 . .
C28 C27 C32 114.7(5) . .
C28 C27 B2 125.2(4) . .
C32 C27 B2 120.0(5) . .
C29 C28 C27 123.6(6) . .
C29 C28 H28 118.2 . .
C27 C28 H28 118.2 . .
C30B C29 C28 126.6(11) . .
C30B C29 C30A 13.2(10) . .
C28 C29 C30A 113.5(8) . .
C30B C29 H29 110.1 . .
C28 C29 H29 123.3 . .
C30A C29 H29 123.3 . .
C31 C30A C29 118.4(12) . .
C31 C30A H30A 120.8 . .
C29 C30A H30A 120.8 . .
C29 C30B C31 117.6(11) . .
C29 C30B H30B 121.2 . .
C31 C30B H30B 121.2 . .
C30A C31 C32 127.1(12) . .
C30A C31 C30B 12.4(11) . .
C32 C31 C30B 114.9(7) . .
C30A C31 H31 116.5 . .
C32 C31 H31 116.5 . .
C30B C31 H31 128.5 . .
C27 C32 C31 122.6(7) . .
C27 C32 H32 118.7 . .
C31 C32 H32 118.7 . .
C34 C33 C38 114.9(5) . .
C34 C33 B2 125.3(5) . .
C38 C33 B2 119.7(5) . .
C33 C34 C35 122.5(6) . .
C33 C34 H34 118.7 . .
C35 C34 H34 118.7 . .
C36A C35 C34 125.8(10) . .
C36A C35 C36B 14.6(9) . .
C34 C35 C36B 116.3(7) . .
C36A C35 H35 117.1 . .
C34 C35 H35 117.1 . .
C36B C35 H35 125.2 . .
C35 C36A C37 119.3(11) . .
C35 C36A H36A 120.3 . .
C37 C36A H36A 120.3 . .
C37 C36B C35 114.9(10) . .
C37 C36B H36B 122.5 . .
C35 C36B H36B 122.5 . .
C36B C37 C38 127.6(10) . .
C36B C37 C36A 17.5(7) . .
C38 C37 C36A 114.2(8) . .
C36B C37 H37 108.4 . .
C38 C37 H37 122.9 . .
C36A C37 H37 122.9 . .
C37 C38 C33 122.2(7) . .
C37 C38 H38 118.9 . .
C33 C38 H38 118.9 . .
C40 C39 C44 114.2(5) . .
C40 C39 B2 125.9(4) . .
C44 C39 B2 119.9(4) . .
C41 C40 C39 123.3(6) . .
C41 C40 H40 118.4 . .
C39 C40 H40 118.4 . .
C42 C41 C40 121.2(7) . .
C42 C41 H41 119.4 . .
C40 C41 H41 119.4 . .
C41 C42 C43 118.7(6) . .
C41 C42 H42 120.7 . .
C43 C42 H42 120.7 . .
C42 C43 C44 119.7(7) . .
C42 C43 H43 120.2 . .
C44 C43 H43 120.2 . .
C43 C44 C39 122.9(6) . .
C43 C44 H44 118.6 . .
C39 C44 H44 118.6 . .
O6 C45 C46 101.4(13) . .
O6 C45 H45A 111.5 . .
C46 C45 H45A 111.5 . .
O6 C45 H45B 111.5 . .
C46 C45 H45B 111.5 . .
H45A C45 H45B 109.3 . .
C47 C46 C45 99.8(12) . .
C47 C46 H46A 111.8 . .
C45 C46 H46A 111.8 . .
C47 C46 H46B 111.8 . .
C45 C46 H46B 111.8 . .
H46A C46 H46B 109.5 . .
C48 C47 C46 105.4(12) . .
C48 C47 H47A 110.7 . .
C46 C47 H47A 110.7 . .
C48 C47 H47B 110.7 . .
C46 C47 H47B 110.7 . .
H47A C47 H47B 108.8 . .
C47 C48 O6 106.4(10) . .
C47 C48 H48A 110.4 . .
O6 C48 H48A 110.4 . .
C47 C48 H48B 110.4 . .
O6 C48 H48B 110.4 . .
H48A C48 H48B 108.6 . .
Eu1 B1 Eu1 173.5(2) . 8_755
Eu1 B1 H51 55(3) . .
Eu1 B1 H51 118(3) 8_755 .
Eu1 B1 H52 53(3) . .
Eu1 B1 H52 134(3) 8_755 .
H51 B1 H52 108(5) . .
C39 B2 C21 104.6(4) . .
C39 B2 C33 111.2(4) . .
C21 B2 C33 110.7(4) . .
C39 B2 C27 112.2(4) . .
C21 B2 C27 112.2(4) . .
C33 B2 C27 106.1(4) . .
C1 O1 C4 105.7(4) . .
C1 O1 Eu1 127.4(3) . .
C4 O1 Eu1 126.9(3) . .
C8 O2 C5 107.6(5) . .
C8 O2 Eu1 122.7(3) . .
C5 O2 Eu1 129.6(3) . .
C9 O3 C12 107.5(5) . .
C9 O3 Eu1 125.5(4) . .
C12 O3 Eu1 126.8(4) . .
C13 O4 C16 108.8(5) . .
C13 O4 Eu1 125.5(4) . .
C16 O4 Eu1 125.7(4) . .
C20 O5 C17 108.0(5) . .
C20 O5 Eu1 124.3(3) . .
C17 O5 Eu1 127.7(4) . .
C45 O6 C48 101.7(11) . .
O1 Eu1 O4 144.79(12) . .
O1 Eu1 O2 71.68(12) . .
O4 Eu1 O2 143.48(13) . .
O1 Eu1 O5 74.37(13) . .
O4 Eu1 O5 72.33(12) . .
O2 Eu1 O5 142.20(13) . .
O1 Eu1 O3 140.80(12) . .
O4 Eu1 O3 72.38(12) . .
O2 Eu1 O3 71.87(13) . .
O5 Eu1 O3 144.55(13) . .
O1 Eu1 B1 83.26(14) . .
O4 Eu1 B1 86.18(14) . .
O2 Eu1 B1 100.93(13) . .
O5 Eu1 B1 91.02(14) . .
O3 Eu1 B1 89.93(14) . .
O1 Eu1 B1 96.92(14) . 8_765
O4 Eu1 B1 89.91(14) . 8_765
O2 Eu1 B1 85.44(13) . 8_765
O5 Eu1 B1 82.60(14) . 8_765
O3 Eu1 B1 94.07(14) . 8_765
B1 Eu1 B1 173.297(16) . 8_765
O1 Eu1 H49 109.6(16) . .
O4 Eu1 H49 80.1(15) . .
O2 Eu1 H49 88.6(14) . .
O5 Eu1 H49 87.5(14) . .
O3 Eu1 H49 83.3(15) . .
B1 Eu1 H49 166.0(16) . .
B1 Eu1 H49 12.8(15) 8_765 .
O1 Eu1 H50 75.2(15) . .
O4 Eu1 H50 108.2(15) . .
O2 Eu1 H50 77.9(13) . .
O5 Eu1 H50 77.8(13) . .
O3 Eu1 H50 110.4(14) . .
B1 Eu1 H50 157.7(15) . .
B1 Eu1 H50 21.8(15) 8_765 .
H49 Eu1 H50 34(2) . .
O1 Eu1 H51 84.0(13) . .
O4 Eu1 H51 97.7(14) . .
O2 Eu1 H51 81.1(15) . .
O5 Eu1 H51 111.5(15) . .
O3 Eu1 H51 76.6(14) . .
B1 Eu1 H51 21.2(15) . .
B1 Eu1 H51 165.5(15) 8_765 .
H49 Eu1 H51 159(2) . .
H50 Eu1 H51 154(2) . .
O1 Eu1 H52 82.4(12) . .
O4 Eu1 H52 76.0(12) . .
O2 Eu1 H52 120.0(13) . .
O5 Eu1 H52 70.4(13) . .
O3 Eu1 H52 103.9(13) . .
B1 Eu1 H52 21.1(13) . .
B1 Eu1 H52 152.2(13) 8_765 .
H49 Eu1 H52 151.4(18) . .
H50 Eu1 H52 145.1(19) . .
H51 Eu1 H52 42(2) . .

loop_
_geom_bond_atom_site_label_1
_geom_bond_atom_site_label_2
_geom_bond_distance
_geom_bond_site_symmetry_2
C1 O1 1.416(6) .
C1 C2 1.513(8) .
C1 H1A 0.9800 .
C1 H1B 0.9800 .
C2 C3 1.518(10) .
C2 H2A 0.9800 .
C2 H2B 0.9800 .
C3 C4 1.481(9) .
C3 H3A 0.9800 .
C3 H3B 0.9800 .
C4 O1 1.440(7) .
C4 H4A 0.9800 .
C4 H4B 0.9800 .
C5 O2 1.439(7) .
C5 C6 1.483(9) .
C5 H5A 0.9800 .
C5 H5B 0.9800 .
C6 C7 1.476(11) .
C6 H6A 0.9800 .
C6 H6B 0.9800 .
C7 C8 1.481(9) .
C7 H7A 0.9800 .
C7 H7B 0.9800 .
C8 O2 1.424(7) .
C8 H8A 0.9800 .
C8 H8B 0.9800 .
C9 C10B 1.411(15) .
C9 O3 1.418(7) .
C9 C10A 1.471(14) .
C9 H9A 0.9800 .
C9 H9B 0.9800 .
C10A C11 1.398(14) .
C10A H10A 0.9800 .
C10A H10B 0.9800 .
C10B C11 1.681(17) .
C10B H10C 0.9800 .
C10B H10D 0.9800 .
C11 C12 1.444(10) .
C11 H11A 0.9800 .
C11 H11B 0.9800 .
C12 O3 1.434(8) .
C12 H12A 0.9800 .
C12 H12B 0.9800 .
C13 O4 1.425(8) .
C13 C14 1.448(11) .
C13 H13A 0.9800 .
C13 H13B 0.9800 .
C14 C15 1.421(13) .
C14 H14A 0.9800 .
C14 H14B 0.9800 .
C15 C16 1.512(10) .
C15 H15A 0.9800 .
C15 H15B 0.9800 .
C16 O4 1.430(7) .
C16 H16A 0.9800 .
C16 H16B 0.9800 .
C17 O5 1.436(7) .
C17 C18 1.446(10) .
C17 H17A 0.9800 .
C17 H17B 0.9800 .
C18 C19B 1.39(2) .
C18 C19A 1.544(15) .
C18 H18A 0.9800 .
C18 H18B 0.9800 .
C19A C20 1.449(12) .
C19A H19A 0.9800 .
C19A H19B 0.9800 .
C19B C20 1.46(2) .
C19B H19C 0.9800 .
C19B H19D 0.9800 .
C20 O5 1.428(7) .
C20 H20A 0.9800 .
C20 H20B 0.9800 .
C21 C26 1.396(6) .
C21 C22 1.396(6) .
C21 B2 1.643(7) .
C22 C23 1.393(7) .
C22 H22 0.9400 .
C23 C24 1.368(8) .
C23 H23 0.9400 .
C24 C25 1.366(9) .
C24 H24 0.9400 .
C25 C26 1.383(7) .
C25 H25 0.9400 .
C26 H26 0.9400 .
C27 C28 1.390(7) .
C27 C32 1.391(7) .
C27 B2 1.655(6) .
C28 C29 1.386(8) .
C28 H28 0.9400 .
C29 C30B 1.150(17) .
C29 C30A 1.65(2) .
C29 H29 0.9400 .
C30A C31 1.08(2) .
C30A H30A 0.9400 .
C30B C31 1.60(2) .
C30B H30B 0.9400 .
C31 C32 1.413(9) .
C31 H31 0.9400 .
C32 H32 0.9400 .
C33 C34 1.394(7) .
C33 C38 1.409(8) .
C33 B2 1.644(7) .
C34 C35 1.415(8) .
C34 H34 0.9400 .
C35 C36A 1.102(17) .
C35 C36B 1.600(18) .
C35 H35 0.9400 .
C36A C37 1.611(19) .
C36A H36A 0.9400 .
C36B C37 1.182(15) .
C36B H36B 0.9400 .
C37 C38 1.399(8) .
C37 H37 0.9400 .
C38 H38 0.9400 .
C39 C40 1.395(7) .
C39 C44 1.404(7) .
C39 B2 1.641(7) .
C40 C41 1.373(8) .
C40 H40 0.9400 .
C41 C42 1.359(11) .
C41 H41 0.9400 .
C42 C43 1.385(11) .
C42 H42 0.9400 .
C43 C44 1.394(8) .
C43 H43 0.9400 .
C44 H44 0.9400 .
C45 O6 1.333(14) .
C45 C46 1.509(18) .
C45 H45A 0.9800 .
C45 H45B 0.9800 .
C46 C47 1.479(16) .
C46 H46A 0.9800 .
C46 H46B 0.9800 .
C47 C48 1.374(14) .
C47 H47A 0.9800 .
C47 H47B 0.9800 .
C48 O6 1.532(13) .
C48 H48A 0.9800 .
C48 H48B 0.9800 .
B1 Eu1 3.015(5) .
B1 Eu1 3.040(5) 8_755
B1 H51 1.12(7) .
B1 H52 1.13(6) .
O1 Eu1 2.590(3) .
O2 Eu1 2.604(3) .
O3 Eu1 2.614(3) .
O4 Eu1 2.601(3) .
O5 Eu1 2.610(3) .
Eu1 B1 3.040(5) 8_765
Eu1 H49 2.63(7) .
Eu1 H50 2.55(7) .
Eu1 H51 2.55(7) .
Eu1 H52 2.50(6) .

loop_
_platon_squeeze_void_nr
_platon_squeeze_void_average_x
_platon_squeeze_void_average_y
_platon_squeeze_void_average_z
_platon_squeeze_void_volume
_platon_squeeze_void_count_electrons
_platon_squeeze_void_content
1 0.000 0.358 0.250 234 39 ' '
2 0.000 0.642 0.750 234 39 ' '
3 0.107 0.600 0.489 9 1 ' '
4 0.107 0.400 0.989 9 1 ' '
5 0.500 0.858 0.250 234 39 ' '
6 0.500 0.142 0.750 234 39 ' '
7 0.393 0.100 0.489 9 1 ' '
8 0.393 0.900 0.989 9 1 ' '
9 0.607 0.100 0.011 9 1 ' '
10 0.607 0.900 0.511 9 1 ' '
11 0.893 0.600 0.011 9 1 ' '
12 0.893 0.400 0.511 9 1 ' '
